data_7208184
loop_
_publ_author_name
'Tadesse, Haregewine'
'Blake, Alexander J.'
'Champness, Neil R.'
'Warren, John E.'
'Rizkallah, Pierre J.'
'Licence, Peter'

_publ_section_title
;
 Supramolecular architectures of symmetrical dicationic ionic liquid based
 systems
;
_journal_issue 15
_journal_name_full CrystEngComm
_journal_page_first 4886
_journal_paper_doi 10.1039/c2ce25106j
_journal_volume 14
_journal_year 2012
_chemical_formula_moiety 'C16 H28 N4 2+, 2(Br -), 2(H2 O)'
_chemical_formula_sum 'C16 H32 Br2 N4 O2'
_chemical_formula_weight 472.28
_chemical_name_systematic
;
?
;
_space_group_IT_number 61
_symmetry_cell_setting orthorhombic
_symmetry_space_group_name_Hall '-P 2ac 2ab'
_symmetry_space_group_name_H-M 'P b c a'
_atom_sites_solution_hydrogens 'N1 methyl H atoms from delta-F; others placed geometrically'
_atom_sites_solution_primary direct
_atom_sites_solution_secondary difmap
_audit_creation_method 'enCIFer editing of SHELXL97 CIF output'
_cell_angle_alpha 90.00
_cell_angle_beta 90.00
_cell_angle_gamma 90.00
_cell_formula_units_Z 4
_cell_length_a 9.253(3)
_cell_length_b 14.658(4)
_cell_length_c 16.195(5)
_cell_measurement_reflns_used 8734
_cell_measurement_temperature 150(2)
_cell_measurement_theta_max 27.5
_cell_measurement_theta_min 2.5
_cell_volume 2196.5(12)
_computing_cell_refinement 'Bruker SAINT version 6.36A (Bruker, 2002)'
_computing_data_collection 'Bruker SMART version 5.624 (Bruker, 2001)'
_computing_data_reduction 'Bruker SAINT; Bruker SHELXTL (Bruker, 2001)'
_computing_publication_material 'enCIFer(Allen et al.,2004);PLATON(Spek,2003)'
_computing_structure_refinement 'SHELXL97 (Sheldrick, 2008)'
_computing_structure_solution 'SIR92 (Altomare et al., 1994)'
_diffrn_ambient_temperature 150(2)
_diffrn_measured_fraction_theta_full 0.998
_diffrn_measured_fraction_theta_max 0.990
_diffrn_measurement_device_type 'Bruker SMART1000 CCD area detector'
_diffrn_measurement_method omega
_diffrn_radiation_monochromator graphite
_diffrn_radiation_source 'sealed tube'
_diffrn_radiation_type MoK\a
_diffrn_radiation_wavelength 0.71073
_diffrn_reflns_av_R_equivalents 0.019
_diffrn_reflns_av_sigmaI/netI 0.011
_diffrn_reflns_limit_h_max 11
_diffrn_reflns_limit_h_min -11
_diffrn_reflns_limit_k_max 18
_diffrn_reflns_limit_k_min -18
_diffrn_reflns_limit_l_max 21
_diffrn_reflns_limit_l_min -20
_diffrn_reflns_number 19464
_diffrn_reflns_theta_full 27.50
_diffrn_reflns_theta_max 27.71
_diffrn_reflns_theta_min 2.52
_diffrn_standards_decay_% 0
_diffrn_standards_number 0
_exptl_absorpt_coefficient_mu 3.705
_exptl_absorpt_correction_T_max 1.000
_exptl_absorpt_correction_T_min 0.600
_exptl_absorpt_correction_type multi-scan
_exptl_absorpt_process_details '(SADABS; Bruker, 2001)'
_exptl_crystal_colour Colourless
_exptl_crystal_density_diffrn 1.428
_exptl_crystal_density_method 'not measured'
_exptl_crystal_description 'Hexagonal prism'
_exptl_crystal_F_000 968
_exptl_crystal_size_max 0.44
_exptl_crystal_size_mid 0.42
_exptl_crystal_size_min 0.23
_refine_diff_density_max 0.41
_refine_diff_density_min -0.29
_refine_diff_density_rms 0.05
_refine_ls_extinction_coef 0.0040(2)
_refine_ls_extinction_expression Fc^*^=kFc[1+0.001xFc^2^\l^3^/sin(2\q)]^-1/4^
_refine_ls_extinction_method SHELXL
_refine_ls_goodness_of_fit_ref 1.04
_refine_ls_hydrogen_treatment 'rigid rotating group; riding model'
_refine_ls_matrix_type full
_refine_ls_number_parameters 117
_refine_ls_number_reflns 2550
_refine_ls_number_restraints 3
_refine_ls_restrained_S_all 1.04
_refine_ls_R_factor_all 0.0263
_refine_ls_R_factor_gt 0.0204
_refine_ls_shift/su_max 0.001
_refine_ls_shift/su_mean 0.000
_refine_ls_structure_factor_coef Fsqd
_refine_ls_weighting_details 'calc w=1/[\s^2^(Fo^2^)+(0.0222P)^2^+1.2442P] where P=(Fo^2^+2Fc^2^)/3'
_refine_ls_weighting_scheme calc
_refine_ls_wR_factor_gt 0.0481
_refine_ls_wR_factor_ref 0.0502
_reflns_number_gt 2210
_reflns_number_total 2550
_reflns_threshold_expression >2sigma(I)
_cod_data_source_file c2ce25106j.txt
_cod_data_source_block 1.2H2O
_cod_original_cell_volume 2197(2)
_cod_database_code 7208184

loop_
_symmetry_equiv_pos_as_xyz
'x, y, z'
'-x+1/2, -y, z+1/2'
'x+1/2, -y+1/2, -z'
'-x, y+1/2, -z+1/2'
'-x, -y, -z'
'x-1/2, y, -z-1/2'
'-x-1/2, y-1/2, z'
'x, -y-1/2, z-1/2'

loop_
_atom_site_label
_atom_site_type_symbol
_atom_site_fract_x
_atom_site_fract_y
_atom_site_fract_z
_atom_site_U_iso_or_equiv
_atom_site_adp_type
_atom_site_occupancy
_atom_site_symmetry_multiplicity
_atom_site_calc_flag
_atom_site_refinement_flags
N1 N 0.19033(14) 0.19332(8) 0.41882(7) 0.0230(3) Uani 1 1 d .
C1M C 0.2086(2) 0.27737(12) 0.46736(11) 0.0370(4) Uani 1 1 d .
H1MA H 0.2782 0.3174 0.4397 0.055 Uiso 1 1 calc R
H1MB H 0.2444 0.2620 0.5226 0.055 Uiso 1 1 calc R
H1MC H 0.1155 0.3087 0.4721 0.055 Uiso 1 1 calc R
C2 C 0.23971(16) 0.18083(10) 0.34260(8) 0.0218(3) Uani 1 1 d .
H2A H 0.2947 0.2235 0.3116 0.026 Uiso 1 1 calc R
N3 N 0.19893(13) 0.09830(8) 0.31706(7) 0.0204(2) Uani 1 1 d .
C4 C 0.11935(16) 0.05738(10) 0.37861(9) 0.0253(3) Uani 1 1 d .
H4A H 0.0761 -0.0014 0.3767 0.030 Uiso 1 1 calc R
C5 C 0.11450(17) 0.11694(11) 0.44248(9) 0.0264(3) Uani 1 1 d .
H5A H 0.0675 0.1077 0.4940 0.032 Uiso 1 1 calc R
C6 C 0.22999(16) 0.05971(11) 0.23467(8) 0.0242(3) Uani 1 1 d .
H6A H 0.2690 -0.0028 0.2409 0.029 Uiso 1 1 calc R
H6B H 0.3042 0.0974 0.2068 0.029 Uiso 1 1 calc R
C7 C 0.09431(16) 0.05691(11) 0.18226(8) 0.0222(3) Uani 1 1 d .
H7A H 0.0536 0.1192 0.1779 0.027 Uiso 1 1 calc R
H7B H 0.0214 0.0177 0.2096 0.027 Uiso 1 1 calc R
C8 C 0.12455(15) 0.02018(10) 0.09588(8) 0.0212(3) Uani 1 1 d .
H8A H 0.1985 0.0588 0.0688 0.025 Uiso 1 1 calc R
H8B H 0.1636 -0.0425 0.1001 0.025 Uiso 1 1 calc R
C9 C -0.01177(16) 0.01908(10) 0.04329(8) 0.0222(3) Uani 1 1 d .
H9A H -0.0493 0.0821 0.0387 0.027 Uiso 1 1 calc R
H9B H -0.0862 -0.0180 0.0716 0.027 Uiso 1 1 calc R
Br1 Br -0.052024(17) -0.164132(11) 0.327008(10) 0.02948(7) Uani 1 1 d .
O1W O 0.10428(16) -0.23483(12) 0.15178(9) 0.0522(4) Uani 1 1 d D
H1W H 0.1841(15) -0.2101(17) 0.1557(16) 0.078 Uiso 1 1 d D
H2W H 0.054(2) -0.2114(19) 0.1889(13) 0.078 Uiso 1 1 d D

loop_
_atom_site_aniso_label
_atom_site_aniso_U_11
_atom_site_aniso_U_22
_atom_site_aniso_U_33
_atom_site_aniso_U_23
_atom_site_aniso_U_13
_atom_site_aniso_U_12
N1 0.0240(6) 0.0223(6) 0.0226(6) -0.0036(5) -0.0020(5) 0.0020(5)
C1M 0.0486(10) 0.0292(8) 0.0332(9) -0.0127(7) 0.0002(8) -0.0018(8)
C2 0.0206(7) 0.0226(7) 0.0224(7) -0.0009(5) -0.0029(6) 0.0003(6)
N3 0.0199(6) 0.0226(6) 0.0189(6) -0.0022(5) -0.0025(5) 0.0012(5)
C4 0.0256(7) 0.0232(7) 0.0272(7) 0.0018(6) -0.0010(6) -0.0034(6)
C5 0.0268(8) 0.0291(8) 0.0233(7) 0.0022(6) 0.0019(6) 0.0000(6)
C6 0.0218(7) 0.0298(8) 0.0210(7) -0.0073(6) -0.0019(5) 0.0033(6)
C7 0.0206(7) 0.0257(7) 0.0204(7) -0.0037(6) -0.0021(5) 0.0025(6)
C8 0.0198(7) 0.0242(7) 0.0195(6) -0.0011(5) -0.0010(5) 0.0022(6)
C9 0.0210(7) 0.0265(8) 0.0192(7) -0.0031(6) -0.0017(5) 0.0023(6)
Br1 0.02725(10) 0.02455(10) 0.03663(10) -0.00295(6) 0.00297(6) 0.00064(6)
O1W 0.0403(8) 0.0686(10) 0.0476(8) -0.0179(7) 0.0040(6) -0.0161(8)

loop_
_atom_type_symbol
_atom_type_description
_atom_type_scat_dispersion_real
_atom_type_scat_dispersion_imag
_atom_type_scat_source
C C 0.0033 0.0016 'International Tables Vol C Tables 4.2.6.8 and 6.1.1.4'
H H 0.0000 0.0000 'International Tables Vol C Tables 4.2.6.8 and 6.1.1.4'
N N 0.0061 0.0033 'International Tables Vol C Tables 4.2.6.8 and 6.1.1.4'
Br Br -0.2901 2.4595 'International Tables Vol C Tables 4.2.6.8 and 6.1.1.4'
O O 0.0106 0.0060 'International Tables Vol C Tables 4.2.6.8 and 6.1.1.4'

loop_
_geom_angle_atom_site_label_1
_geom_angle_atom_site_label_2
_geom_angle_atom_site_label_3
_geom_angle
_geom_angle_site_symmetry_1
_geom_angle_site_symmetry_3
C2 N1 C5 108.78(13) . .
C2 N1 C1M 124.90(14) . .
C5 N1 C1M 126.26(13) . .
N1 C1M H1MA 109.5 . .
N1 C1M H1MB 109.5 . .
H1MA C1M H1MB 109.5 . .
N1 C1M H1MC 109.5 . .
H1MA C1M H1MC 109.5 . .
H1MB C1M H1MC 109.5 . .
N1 C2 N3 108.42(13) . .
N1 C2 H2A 125.8 . .
N3 C2 H2A 125.8 . .
C2 N3 C4 108.78(12) . .
C2 N3 C6 124.94(13) . .
C4 N3 C6 126.23(13) . .
C5 C4 N3 106.85(13) . .
C5 C4 H4A 126.6 . .
N3 C4 H4A 126.6 . .
C4 C5 N1 107.16(13) . .
C4 C5 H5A 126.4 . .
N1 C5 H5A 126.4 . .
N3 C6 C7 110.78(12) . .
N3 C6 H6A 109.5 . .
C7 C6 H6A 109.5 . .
N3 C6 H6B 109.5 . .
C7 C6 H6B 109.5 . .
H6A C6 H6B 108.1 . .
C6 C7 C8 111.79(12) . .
C6 C7 H7A 109.3 . .
C8 C7 H7A 109.3 . .
C6 C7 H7B 109.3 . .
C8 C7 H7B 109.3 . .
H7A C7 H7B 107.9 . .
C9 C8 C7 111.41(12) . .
C9 C8 H8A 109.3 . .
C7 C8 H8A 109.3 . .
C9 C8 H8B 109.3 . .
C7 C8 H8B 109.3 . .
H8A C8 H8B 108.0 . .
C8 C9 C9 113.58(15) . 5
C8 C9 H9A 108.9 . .
C9 C9 H9A 108.9 5 .
C8 C9 H9B 108.9 . .
C9 C9 H9B 108.9 5 .
H9A C9 H9B 107.7 . .
H1W O1W H2W 105.0(18) . .

loop_
_geom_bond_atom_site_label_1
_geom_bond_atom_site_label_2
_geom_bond_distance
_geom_bond_site_symmetry_2
N1 C2 1.3288(19) .
N1 C5 1.376(2) .
N1 C1M 1.471(2) .
C1M H1MA 0.9800 .
C1M H1MB 0.9800 .
C1M H1MC 0.9800 .
C2 N3 1.3331(18) .
C2 H2A 0.9500 .
N3 C4 1.3769(19) .
N3 C6 1.4774(17) .
C4 C5 1.354(2) .
C4 H4A 0.9500 .
C5 H5A 0.9500 .
C6 C7 1.516(2) .
C6 H6A 0.9900 .
C6 H6B 0.9900 .
C7 C8 1.5249(19) .
C7 H7A 0.9900 .
C7 H7B 0.9900 .
C8 C9 1.5221(19) .
C8 H8A 0.9900 .
C8 H8B 0.9900 .
C9 C9 1.525(3) 5
C9 H9A 0.9900 .
C9 H9B 0.9900 .
O1W H1W 0.825(9) .
O1W H2W 0.832(9) .

loop_
_geom_torsion_atom_site_label_1
_geom_torsion_atom_site_label_2
_geom_torsion_atom_site_label_3
_geom_torsion_atom_site_label_4
_geom_torsion
_geom_torsion_site_symmetry_4
C5 N1 C2 N3 -0.61(16) .
C1M N1 C2 N3 -177.80(14) .
N1 C2 N3 C4 0.81(16) .
N1 C2 N3 C6 178.54(12) .
C2 N3 C4 C5 -0.70(17) .
C6 N3 C4 C5 -178.39(13) .
N3 C4 C5 N1 0.32(17) .
C2 N1 C5 C4 0.17(17) .
C1M N1 C5 C4 177.31(15) .
C2 N3 C6 C7 -107.43(16) .
C4 N3 C6 C7 69.91(18) .
N3 C6 C7 C8 178.14(12) .
C6 C7 C8 C9 -179.07(13) .
C7 C8 C9 C9 -178.73(15) 5
